data_4309396
loop_
_publ_author_name
'Eduardo J. Fern\'andez'
'Jos\'e M. L\'opez-de-Luzuriaga'
'M. Elena Olmos'
'Javier P\'erez'
'Antonio Laguna'
'M. Cristina Lagunas'

_publ_section_title
;
A Family of Au-Tl Loosely Bound Butterfly Clusters
;
_journal_name_full 'Inorganic Chemistry'
_journal_page_first 6012
_journal_page_last 6018
_journal_paper_doi 10.1021/ic050060b
_journal_volume 44
_journal_year 2005
_chemical_formula_sum 'C32 H8 Au2 Cl20 O Tl2'
_chemical_formula_weight 1920.06
_chemical_name_systematic
;
 ?
;
_space_group_IT_number 2
_symmetry_cell_setting triclinic
_symmetry_space_group_name_Hall '-P 1'
_symmetry_space_group_name_H-M 'P -1'
_atom_sites_solution_hydrogens geom
_atom_sites_solution_primary direct
_atom_sites_solution_secondary difmap
_audit_creation_method SHELXL-97
_cell_angle_alpha 88.1049(6)
_cell_angle_beta 88.2305(6)
_cell_angle_gamma 85.0893(7)
_cell_formula_units_Z 2
_cell_length_a 10.3500(1)
_cell_length_b 14.1622(2)
_cell_length_c 14.7297(2)
_cell_measurement_reflns_used 9605
_cell_measurement_temperature 223(2)
_cell_measurement_theta_max 27.88
_cell_measurement_theta_min 1.38
_cell_volume 2149.11(5)
_computing_cell_refinement 'HKL Scalepack (Otwinowski & Minor, 1997)'
_computing_data_collection 'Nonius KappaCCD'
_computing_data_reduction 'Denzo and Scalepack (Otwinowski & Minor, 1997)'
_computing_molecular_graphics 'ORTEP III for Windows'
_computing_publication_material SHELXL-97
_computing_structure_refinement 'SHELXL-97 (Sheldrick, 1997)'
_computing_structure_solution 'SHELXS-97 (Sheldrick, 1990)'
_diffrn_ambient_temperature 223(2)
_diffrn_detector_area_resol_mean 9
_diffrn_measured_fraction_theta_full 0.992
_diffrn_measured_fraction_theta_max 0.992
_diffrn_measurement_device_type 'Nonius KappaCCD'
_diffrn_measurement_method '\w and \f scans'
_diffrn_radiation_monochromator graphite
_diffrn_radiation_source 'fine-focus sealed tube'
_diffrn_radiation_type MoK\a
_diffrn_radiation_wavelength 0.71073
_diffrn_reflns_av_R_equivalents 0.041
_diffrn_reflns_av_sigmaI/netI 0.0286
_diffrn_reflns_limit_h_max 13
_diffrn_reflns_limit_h_min -11
_diffrn_reflns_limit_k_max 18
_diffrn_reflns_limit_k_min -18
_diffrn_reflns_limit_l_max 19
_diffrn_reflns_limit_l_min -19
_diffrn_reflns_number 34919
_diffrn_reflns_theta_full 27.91
_diffrn_reflns_theta_max 27.91
_diffrn_reflns_theta_min 0.21
_exptl_absorpt_coefficient_mu 15.557
_exptl_absorpt_correction_type multi-scan
_exptl_absorpt_process_details Scalepack
_exptl_crystal_colour colourless
_exptl_crystal_density_diffrn 2.967
_exptl_crystal_density_method 'not measured'
_exptl_crystal_description prism
_exptl_crystal_F_000 1736
_exptl_crystal_size_max 0.25
_exptl_crystal_size_mid 0.1
_exptl_crystal_size_min 0.1
_refine_diff_density_max 3.102
_refine_diff_density_min -3.413
_refine_diff_density_rms 0.334
_refine_ls_extinction_method none
_refine_ls_goodness_of_fit_ref 1.059
_refine_ls_hydrogen_treatment mixed
_refine_ls_matrix_type full
_refine_ls_number_parameters 515
_refine_ls_number_reflns 10215
_refine_ls_number_restraints 156
_refine_ls_restrained_S_all 1.053
_refine_ls_R_factor_all 0.0443
_refine_ls_R_factor_gt 0.0378
_refine_ls_shift/su_max 0.001
_refine_ls_shift/su_mean 0.000
_refine_ls_structure_factor_coef Fsqd
_refine_ls_weighting_details 'calc w=1/[\s^2^(Fo^2^)+(0.0786P)^2^+8.2685P] where P=(Fo^2^+2Fc^2^)/3'
_refine_ls_weighting_scheme calc
_refine_ls_wR_factor_gt 0.1094
_refine_ls_wR_factor_ref 0.1146
_reflns_number_gt 9130
_reflns_number_total 10215
_reflns_threshold_expression >2sigma(I)
_cod_data_source_file ic050060bsi20050114_104443_1.cif
_cod_data_source_block mari4
_cod_depositor_comments
;
The following automatic conversions were performed:
'_symmetry_cell_setting' value 'Triclinic' changed to 'triclinic'
according to '/home/saulius/struct/CIF-dictionaries/cif_core.dic'
dictionary named 'cif_core.dic' version 2.4.1 from
2010-06-29.

'_exptl_absorpt_correction_type' value 'multiscan' changed to
'multi-scan' according to
'/home/saulius/struct/CIF-dictionaries/cif_core.dic' dictionary named
'cif_core.dic' version 2.4.1 from 2010-06-29.

Automatic conversion script
Id: cif_fix_enum 1527 2010-12-29 10:47:43Z saulius 
;
_cod_database_code 4309396

loop_
_symmetry_equiv_pos_as_xyz
'x, y, z'
'-x, -y, -z'

loop_
_atom_site_label
_atom_site_type_symbol
_atom_site_fract_x
_atom_site_fract_y
_atom_site_fract_z
_atom_site_U_iso_or_equiv
_atom_site_adp_type
_atom_site_occupancy
_atom_site_symmetry_multiplicity
_atom_site_calc_flag
_atom_site_refinement_flags
_atom_site_disorder_assembly
_atom_site_disorder_group
Au1 Au 0.61965(2) 0.476453(17) 0.402573(16) 0.01610(7) Uani 1 1 d . . .
Au2 Au 0.89548(2) 0.439071(17) 0.131034(16) 0.01648(7) Uani 1 1 d . . .
Tl1 Tl 0.89396(3) 0.53538(2) 0.317597(19) 0.02796(8) Uani 1 1 d . . .
Tl2 Tl 0.60748(3) 0.46536(2) 0.198884(18) 0.02459(8) Uani 1 1 d . . .
C1 C 0.5288(6) 0.6110(5) 0.4016(4) 0.0180(12) Uani 1 1 d DU . .
C2 C 0.4101(6) 0.6359(5) 0.3614(4) 0.0193(13) Uani 1 1 d DU . .
C3 C 0.3509(6) 0.7292(5) 0.3581(4) 0.0192(13) Uani 1 1 d DU . .
C4 C 0.4137(6) 0.8011(5) 0.3959(5) 0.0222(13) Uani 1 1 d DU . .
C5 C 0.5328(6) 0.7797(4) 0.4363(4) 0.0194(13) Uani 1 1 d DU . .
C6 C 0.5862(6) 0.6861(5) 0.4388(4) 0.0195(13) Uani 1 1 d DU . .
Cl1 Cl 0.33124(17) 0.54819(13) 0.31094(14) 0.0284(4) Uani 1 1 d D . .
Cl2 Cl 0.20287(17) 0.75493(13) 0.30842(13) 0.0283(4) Uani 1 1 d D . .
Cl3 Cl 0.34520(19) 0.91632(12) 0.38827(13) 0.0297(4) Uani 1 1 d D . .
Cl4 Cl 0.61036(19) 0.86973(13) 0.48056(13) 0.0295(4) Uani 1 1 d D . .
Cl5 Cl 0.73583(16) 0.66251(13) 0.49048(12) 0.0253(3) Uani 1 1 d D . .
C11 C 0.7050(6) 0.3394(5) 0.4050(4) 0.0186(12) Uani 1 1 d DU . .
C12 C 0.6425(6) 0.2666(5) 0.3678(4) 0.0190(13) Uani 1 1 d DU . .
C13 C 0.6914(6) 0.1720(5) 0.3702(4) 0.0226(13) Uani 1 1 d DU . .
C14 C 0.8098(6) 0.1476(5) 0.4103(5) 0.0254(14) Uani 1 1 d DU . .
C15 C 0.8751(6) 0.2164(5) 0.4494(5) 0.0220(13) Uani 1 1 d DU . .
C16 C 0.8224(6) 0.3101(5) 0.4456(4) 0.0187(12) Uani 1 1 d DU . .
Cl6 Cl 0.49213(16) 0.29382(12) 0.31859(12) 0.0241(3) Uani 1 1 d D . .
Cl7 Cl 0.6079(2) 0.08602(13) 0.32360(14) 0.0342(4) Uani 1 1 d D . .
Cl8 Cl 0.8725(2) 0.03089(13) 0.41518(15) 0.0358(4) Uani 1 1 d D . .
Cl9 Cl 1.02215(18) 0.18666(15) 0.49832(16) 0.0370(5) Uani 1 1 d D . .
Cl10 Cl 0.90510(18) 0.39557(13) 0.49761(13) 0.0290(4) Uani 1 1 d D . .
C21 C 0.8663(5) 0.5692(4) 0.0646(4) 0.0166(12) Uani 1 1 d DU . .
C22 C 0.7627(5) 0.5956(5) 0.0083(4) 0.0185(13) Uani 1 1 d DU . .
C23 C 0.7341(6) 0.6871(5) -0.0269(4) 0.0218(13) Uani 1 1 d DU . .
C24 C 0.8123(6) 0.7583(5) -0.0058(4) 0.0216(13) Uani 1 1 d DU . .
C25 C 0.9221(6) 0.7342(5) 0.0476(5) 0.0212(13) Uani 1 1 d DU . .
C26 C 0.9460(6) 0.6424(5) 0.0812(4) 0.0172(12) Uani 1 1 d DU . .
Cl11 Cl 0.66212(17) 0.50891(15) -0.02094(12) 0.0291(4) Uani 1 1 d D . .
Cl12 Cl 0.60289(18) 0.71560(16) -0.09469(13) 0.0356(5) Uani 1 1 d D . .
Cl13 Cl 0.7717(2) 0.87399(14) -0.03863(13) 0.0337(4) Uani 1 1 d D . .
Cl14 Cl 1.02199(18) 0.82111(13) 0.06981(13) 0.0302(4) Uani 1 1 d D . .
Cl15 Cl 1.08050(16) 0.61679(13) 0.14724(13) 0.0269(4) Uani 1 1 d D . .
C31 C 0.9379(5) 0.3042(5) 0.1856(4) 0.0180(12) Uani 1 1 d DU . .
C32 C 0.8715(6) 0.2294(5) 0.1589(4) 0.0204(13) Uani 1 1 d DU . .
C33 C 0.9150(6) 0.1340(5) 0.1726(4) 0.0192(13) Uani 1 1 d DU . .
C34 C 1.0303(6) 0.1118(5) 0.2176(4) 0.0205(13) Uani 1 1 d DU . .
C35 C 1.0988(6) 0.1841(5) 0.2487(5) 0.0212(13) Uani 1 1 d DU . .
C36 C 1.0520(6) 0.2774(5) 0.2324(5) 0.0205(13) Uani 1 1 d DU . .
Cl16 Cl 0.72293(16) 0.25458(13) 0.10658(13) 0.0269(4) Uani 1 1 d D . .
Cl17 Cl 0.83472(18) 0.04537(13) 0.12802(14) 0.0302(4) Uani 1 1 d D . .
Cl18 Cl 1.09210(18) -0.00490(13) 0.22941(14) 0.0296(4) Uani 1 1 d D . .
Cl19 Cl 1.24199(18) 0.15575(14) 0.30330(14) 0.0322(4) Uani 1 1 d D . .
Cl20 Cl 1.14303(18) 0.36609(13) 0.26964(14) 0.0307(4) Uani 1 1 d D . .
O O 0.7168(5) 0.6569(4) 0.2323(4) 0.0290(11) Uani 1 1 d U . .
C41 C 0.7046(7) 0.7443(5) 0.2287(5) 0.0240(14) Uani 1 1 d U . .
C42 C 0.8034(8) 0.8015(6) 0.2693(6) 0.0339(17) Uani 1 1 d U . .
H42A H 0.7634 0.8377 0.3182 0.051 Uiso 1 1 calc R . .
H42B H 0.8362 0.8438 0.2235 0.051 Uiso 1 1 calc R . .
H42C H 0.8736 0.7596 0.2922 0.051 Uiso 1 1 calc R . .
C51 C 0.5911(7) 0.7941(5) 0.1838(5) 0.0239(14) Uani 1 1 d DU . .
C52 C 0.4963(7) 0.7422(6) 0.1491(5) 0.0289(15) Uani 1 1 d DU . .
H52 H 0.5054 0.6764 0.1544 0.035 Uiso 1 1 calc R . .
C53 C 0.3896(8) 0.7864(7) 0.1072(5) 0.0359(17) Uani 1 1 d DU . .
H53 H 0.3272 0.7506 0.0847 0.043 Uiso 1 1 calc R . .
C54 C 0.3752(9) 0.8840(6) 0.0986(7) 0.044(2) Uani 1 1 d DU . .
H54 H 0.3031 0.9141 0.0703 0.053 Uiso 1 1 calc R . .
C55 C 0.4673(9) 0.9365(6) 0.1319(7) 0.048(2) Uani 1 1 d DU . .
H55 H 0.4576 1.0022 0.1252 0.057 Uiso 1 1 calc R . .
C56 C 0.5747(8) 0.8932(6) 0.1755(6) 0.0366(18) Uani 1 1 d DU . .
H56 H 0.6355 0.9298 0.1989 0.044 Uiso 1 1 calc R . .

loop_
_atom_site_aniso_label
_atom_site_aniso_U_11
_atom_site_aniso_U_22
_atom_site_aniso_U_33
_atom_site_aniso_U_23
_atom_site_aniso_U_13
_atom_site_aniso_U_12
Au1 0.01735(12) 0.01312(13) 0.01762(13) 0.00056(9) -0.00287(9) 0.00039(9)
Au2 0.01592(12) 0.01459(13) 0.01890(13) -0.00041(9) -0.00369(9) -0.00010(9)
Tl1 0.03150(16) 0.02714(16) 0.02520(15) 0.00089(11) -0.00731(11) -0.00062(12)
Tl2 0.02427(14) 0.02684(16) 0.02244(14) 0.00162(11) -0.00216(10) -0.00135(11)
C1 0.022(3) 0.013(3) 0.017(3) 0.004(2) 0.002(2) 0.001(2)
C2 0.018(3) 0.020(3) 0.020(3) -0.005(3) -0.001(2) 0.000(2)
C3 0.018(3) 0.020(3) 0.018(3) 0.004(2) 0.001(2) 0.002(2)
C4 0.028(3) 0.014(3) 0.024(3) -0.001(3) 0.003(3) 0.003(3)
C5 0.027(3) 0.014(3) 0.018(3) -0.003(2) 0.000(2) -0.004(3)
C6 0.018(3) 0.022(3) 0.018(3) 0.003(3) 0.001(2) 0.002(2)
Cl1 0.0212(8) 0.0220(9) 0.0428(10) -0.0077(7) -0.0072(7) -0.0018(7)
Cl2 0.0229(8) 0.0267(9) 0.0346(9) 0.0005(7) -0.0090(7) 0.0043(7)
Cl3 0.0388(10) 0.0153(8) 0.0335(9) 0.0018(7) -0.0042(8) 0.0062(7)
Cl4 0.0378(10) 0.0191(8) 0.0329(9) -0.0067(7) -0.0074(8) -0.0057(7)
Cl5 0.0221(8) 0.0252(9) 0.0290(8) -0.0051(7) -0.0096(6) 0.0009(7)
C11 0.019(3) 0.020(3) 0.017(3) 0.005(2) 0.000(2) -0.002(2)
C12 0.015(3) 0.020(3) 0.021(3) 0.001(3) 0.002(2) -0.001(2)
C13 0.025(3) 0.023(3) 0.021(3) -0.002(3) 0.001(3) -0.005(3)
C14 0.025(3) 0.019(3) 0.030(4) 0.007(3) 0.007(3) 0.004(3)
C15 0.019(3) 0.021(3) 0.025(3) 0.003(3) 0.003(3) 0.001(2)
C16 0.020(3) 0.018(3) 0.019(3) 0.000(2) -0.003(2) -0.005(2)
Cl6 0.0211(7) 0.0215(8) 0.0306(9) 0.0019(7) -0.0079(6) -0.0044(6)
Cl7 0.0442(11) 0.0176(8) 0.0416(11) -0.0055(8) -0.0034(9) -0.0058(8)
Cl8 0.0388(10) 0.0177(9) 0.0483(11) 0.0040(8) 0.0038(9) 0.0088(8)
Cl9 0.0230(8) 0.0330(10) 0.0533(12) 0.0111(9) -0.0107(8) 0.0061(8)
Cl10 0.0307(9) 0.0227(9) 0.0348(9) 0.0055(7) -0.0162(7) -0.0061(7)
C21 0.015(3) 0.013(3) 0.022(3) 0.004(2) -0.001(2) -0.003(2)
C22 0.016(3) 0.027(3) 0.013(3) 0.002(3) -0.003(2) -0.005(3)
C23 0.016(3) 0.030(4) 0.019(3) 0.004(3) 0.001(2) 0.003(3)
C24 0.020(3) 0.022(3) 0.020(3) 0.006(3) 0.006(2) 0.005(3)
C25 0.021(3) 0.021(3) 0.021(3) 0.000(3) 0.002(2) -0.003(3)
C26 0.015(3) 0.018(3) 0.017(3) -0.001(2) 0.000(2) 0.002(2)
Cl11 0.0252(8) 0.0382(10) 0.0256(8) 0.0028(7) -0.0077(7) -0.0115(7)
Cl12 0.0250(9) 0.0485(12) 0.0316(9) 0.0114(9) -0.0115(7) 0.0052(8)
Cl13 0.0408(10) 0.0239(9) 0.0335(10) 0.0101(8) 0.0035(8) 0.0081(8)
Cl14 0.0324(9) 0.0226(9) 0.0368(10) 0.0007(7) 0.0016(8) -0.0100(7)
Cl15 0.0206(8) 0.0270(9) 0.0339(9) 0.0046(7) -0.0105(7) -0.0053(7)
C31 0.016(3) 0.018(3) 0.021(3) -0.003(2) -0.002(2) -0.001(2)
C32 0.014(3) 0.023(3) 0.024(3) 0.001(3) -0.005(2) 0.000(2)
C33 0.016(3) 0.022(3) 0.021(3) -0.001(3) -0.001(2) -0.004(2)
C34 0.024(3) 0.014(3) 0.022(3) 0.004(2) 0.001(3) 0.004(2)
C35 0.020(3) 0.021(3) 0.022(3) 0.001(3) -0.005(3) 0.002(3)
C36 0.016(3) 0.022(3) 0.024(3) -0.002(3) -0.004(2) -0.004(3)
Cl16 0.0207(8) 0.0237(8) 0.0372(9) -0.0057(7) -0.0119(7) -0.0008(7)
Cl17 0.0306(9) 0.0177(8) 0.0439(10) -0.0023(7) -0.0084(8) -0.0070(7)
Cl18 0.0303(9) 0.0166(8) 0.0408(10) 0.0036(7) -0.0029(8) 0.0045(7)
Cl19 0.0251(8) 0.0303(10) 0.0407(10) 0.0030(8) -0.0148(8) 0.0041(7)
Cl20 0.0258(8) 0.0225(9) 0.0453(11) -0.0064(8) -0.0157(8) -0.0028(7)
O 0.028(3) 0.029(3) 0.027(3) 0.008(2) 0.002(2) 0.003(2)
C41 0.027(3) 0.027(3) 0.018(3) 0.000(3) 0.006(3) -0.002(3)
C42 0.030(4) 0.037(4) 0.034(4) 0.001(3) 0.000(3) -0.004(3)
C51 0.024(3) 0.022(3) 0.025(3) 0.001(3) 0.006(3) 0.000(3)
C52 0.031(4) 0.030(4) 0.024(4) -0.001(3) 0.000(3) 0.003(3)
C53 0.030(4) 0.048(5) 0.029(4) -0.002(4) -0.005(3) -0.002(4)
C54 0.037(4) 0.044(5) 0.050(5) 0.009(4) -0.004(4) 0.007(4)
C55 0.049(5) 0.020(4) 0.070(7) 0.007(4) 0.000(4) 0.011(3)
C56 0.034(4) 0.022(4) 0.054(5) -0.005(4) 0.004(4) -0.005(3)

loop_
_atom_type_symbol
_atom_type_description
_atom_type_scat_dispersion_real
_atom_type_scat_dispersion_imag
_atom_type_scat_source
C C 0.0033 0.0016 'International Tables Vol C Tables 4.2.6.8 and 6.1.1.4'
H H 0.0000 0.0000 'International Tables Vol C Tables 4.2.6.8 and 6.1.1.4'
O O 0.0106 0.0060 'International Tables Vol C Tables 4.2.6.8 and 6.1.1.4'
Cl Cl 0.1484 0.1585 'International Tables Vol C Tables 4.2.6.8 and 6.1.1.4'
Au Au -2.0133 8.8022 'International Tables Vol C Tables 4.2.6.8 and 6.1.1.4'
Tl Tl -2.8358 9.6688 'International Tables Vol C Tables 4.2.6.8 and 6.1.1.4'

loop_
_geom_angle_atom_site_label_1
_geom_angle_atom_site_label_2
_geom_angle_atom_site_label_3
_geom_angle
_geom_angle_site_symmetry_1
_geom_angle_site_symmetry_3
_geom_angle_publ_flag
C1 Au1 C11 178.0(2) . . ?
C1 Au1 Tl2 92.29(16) . . ?
C11 Au1 Tl2 88.09(16) . . ?
C1 Au1 Tl1 96.13(16) . . ?
C11 Au1 Tl1 85.82(16) . . ?
Tl2 Au1 Tl1 72.784(9) . . ?
C21 Au2 C31 173.7(2) . . ?
C21 Au2 Tl1 90.96(17) . . ?
C31 Au2 Tl1 94.04(17) . . ?
C21 Au2 Tl2 87.68(16) . . ?
C31 Au2 Tl2 97.42(16) . . ?
Tl1 Au2 Tl2 73.293(9) . . ?
O Tl1 Au2 80.79(12) . . ?
O Tl1 Au1 76.44(11) . . ?
Au2 Tl1 Au1 100.066(10) . . ?
O Tl1 Tl2 54.80(13) . . ?
Au2 Tl1 Tl2 53.393(7) . . ?
Au1 Tl1 Tl2 50.939(7) . . ?
Au1 Tl2 Au2 104.918(10) . . ?
Au1 Tl2 Tl1 56.276(8) . . ?
Au2 Tl2 Tl1 53.314(8) . . ?
C2 C1 C6 114.9(6) . . ?
C2 C1 Au1 123.7(5) . . ?
C6 C1 Au1 121.3(4) . . ?
C1 C2 C3 123.3(6) . . ?
C1 C2 Cl1 118.8(5) . . ?
C3 C2 Cl1 117.9(5) . . ?
C4 C3 C2 119.0(6) . . ?
C4 C3 Cl2 120.1(5) . . ?
C2 C3 Cl2 121.0(5) . . ?
C5 C4 C3 119.7(6) . . ?
C5 C4 Cl3 120.8(5) . . ?
C3 C4 Cl3 119.4(5) . . ?
C6 C5 C4 118.9(6) . . ?
C6 C5 Cl4 122.0(5) . . ?
C4 C5 Cl4 119.1(5) . . ?
C5 C6 C1 124.1(6) . . ?
C5 C6 Cl5 117.4(5) . . ?
C1 C6 Cl5 118.5(5) . . ?
C16 C11 C12 114.7(6) . . ?
C16 C11 Au1 124.9(5) . . ?
C12 C11 Au1 120.4(4) . . ?
C13 C12 C11 123.7(6) . . ?
C13 C12 Cl6 117.4(5) . . ?
C11 C12 Cl6 118.9(5) . . ?
C14 C13 C12 118.8(6) . . ?
C14 C13 Cl7 120.2(5) . . ?
C12 C13 Cl7 120.9(5) . . ?
C15 C14 C13 120.1(7) . . ?
C15 C14 Cl8 119.9(5) . . ?
C13 C14 Cl8 120.0(5) . . ?
C14 C15 C16 119.1(6) . . ?
C14 C15 Cl9 120.1(5) . . ?
C16 C15 Cl9 120.7(5) . . ?
C15 C16 C11 123.6(6) . . ?
C15 C16 Cl10 118.3(5) . . ?
C11 C16 Cl10 118.1(5) . . ?
C22 C21 C26 114.8(6) . . ?
C22 C21 Au2 124.4(4) . . ?
C26 C21 Au2 120.6(4) . . ?
C23 C22 C21 124.0(6) . . ?
C23 C22 Cl11 117.4(5) . . ?
C21 C22 Cl11 118.5(5) . . ?
C22 C23 C24 119.4(6) . . ?
C22 C23 Cl12 121.8(5) . . ?
C24 C23 Cl12 118.8(5) . . ?
C23 C24 C25 118.7(6) . . ?
C23 C24 Cl13 120.8(5) . . ?
C25 C24 Cl13 120.4(5) . . ?
C26 C25 C24 119.6(6) . . ?
C26 C25 Cl14 121.6(5) . . ?
C24 C25 Cl14 118.7(5) . . ?
C25 C26 C21 123.3(6) . . ?
C25 C26 Cl15 117.9(5) . . ?
C21 C26 Cl15 118.8(5) . . ?
C32 C31 C36 114.8(6) . . ?
C32 C31 Au2 120.5(4) . . ?
C36 C31 Au2 122.9(5) . . ?
C31 C32 C33 124.0(6) . . ?
C31 C32 Cl16 118.6(5) . . ?
C33 C32 Cl16 117.4(5) . . ?
C34 C33 C32 118.6(6) . . ?
C34 C33 Cl17 120.1(5) . . ?
C32 C33 Cl17 121.1(5) . . ?
C33 C34 C35 119.9(6) . . ?
C33 C34 Cl18 119.8(5) . . ?
C35 C34 Cl18 120.2(5) . . ?
C36 C35 C34 119.0(6) . . ?
C36 C35 Cl19 121.5(5) . . ?
C34 C35 Cl19 119.4(5) . . ?
C35 C36 C31 123.6(6) . . ?
C35 C36 Cl20 117.7(5) . . ?
C31 C36 Cl20 118.6(5) . . ?
C41 O Tl1 130.4(5) . . ?
O C41 C51 119.6(7) . . ?
O C41 C42 121.2(7) . . ?
C51 C41 C42 119.3(7) . . ?
C52 C51 C56 118.2(7) . . ?
C52 C51 C41 119.9(6) . . ?
C56 C51 C41 121.8(7) . . ?
C53 C52 C51 121.3(7) . . ?
C52 C53 C54 119.9(8) . . ?
C55 C54 C53 119.8(8) . . ?
C54 C55 C56 121.1(8) . . ?
C55 C56 C51 119.6(8) . . ?

loop_
_geom_bond_atom_site_label_1
_geom_bond_atom_site_label_2
_geom_bond_distance
_geom_bond_site_symmetry_2
_geom_bond_publ_flag
Au1 C1 2.052(6) . ?
Au1 C11 2.062(7) . ?
Au1 Tl2 3.0167(4) . ?
Au1 Tl1 3.2313(4) . ?
Au2 C21 2.062(6) . ?
Au2 C31 2.065(7) . ?
Au2 Tl1 3.1071(4) . ?
Au2 Tl2 3.1102(3) . ?
Tl1 O 2.713(5) . ?
Tl1 Tl2 3.7110(4) . ?
C1 C2 1.393(8) . ?
C1 C6 1.397(9) . ?
C2 C3 1.407(8) . ?
C2 Cl1 1.743(7) . ?
C3 C4 1.394(9) . ?
C3 Cl2 1.724(6) . ?
C4 C5 1.391(8) . ?
C4 Cl3 1.724(7) . ?
C5 C6 1.391(8) . ?
C5 Cl4 1.720(7) . ?
C6 Cl5 1.748(6) . ?
C11 C16 1.397(8) . ?
C11 C12 1.398(9) . ?
C12 C13 1.392(9) . ?
C12 Cl6 1.745(6) . ?
C13 C14 1.389(9) . ?
C13 Cl7 1.724(7) . ?
C14 C15 1.383(9) . ?
C14 Cl8 1.724(7) . ?
C15 C16 1.390(9) . ?
C15 Cl9 1.718(7) . ?
C16 Cl10 1.750(6) . ?
C21 C22 1.394(8) . ?
C21 C26 1.410(8) . ?
C22 C23 1.391(9) . ?
C22 Cl11 1.748(7) . ?
C23 C24 1.395(9) . ?
C23 Cl12 1.723(6) . ?
C24 C25 1.413(8) . ?
C24 Cl13 1.714(7) . ?
C25 C26 1.381(9) . ?
C25 Cl14 1.720(7) . ?
C26 Cl15 1.729(6) . ?
C31 C32 1.385(8) . ?
C31 C36 1.403(8) . ?
C32 C33 1.397(9) . ?
C32 Cl16 1.745(6) . ?
C33 C34 1.390(8) . ?
C33 Cl17 1.722(7) . ?
C34 C35 1.392(9) . ?
C34 Cl18 1.726(7) . ?
C35 C36 1.384(9) . ?
C35 Cl19 1.718(6) . ?
C36 Cl20 1.746(7) . ?
O C41 1.233(10) . ?
C41 C51 1.480(10) . ?
C41 C42 1.508(11) . ?
C51 C52 1.394(10) . ?
C51 C56 1.401(9) . ?
C52 C53 1.375(10) . ?
C53 C54 1.379(11) . ?
C54 C55 1.369(12) . ?
C55 C56 1.388(11) . ?
